data_4301449
loop_
_publ_author_name
'Jacob Schneider'
'Pingwu Du'
'Xiaoyong Wang'
'William W. Brennessel'
'Richard Eisenberg'

_publ_section_title
;
Synthesis, Electrochemistry, Photophysics, and Solvatochromism in New
Cyclometalated 6-Phenyl-4-(p-R-phenyl)-2,2'-bipyridyl (R = Me, COOMe,
P(O)(OEt)2) (C^N^N) Platinum(II) Thiophenolate Chromophores
;
_journal_name_full 'Inorganic Chemistry'
_journal_page_first 1498
_journal_page_last 1506
_journal_paper_doi 10.1021/ic801767q
_journal_volume 48
_journal_year 2009
_chemical_formula_moiety 'C24 H17 Cl N2 O2 Pt'
_chemical_formula_sum 'C24 H17 Cl N2 O2 Pt'
_chemical_formula_weight 595.94
_chemical_name_common eisjs19
_chemical_name_systematic
;
 ?
;
_space_group_IT_number 14
_symmetry_cell_setting monoclinic
_symmetry_space_group_name_Hall '-P 2yn'
_symmetry_space_group_name_H-M 'P 1 21/n 1'
_atom_sites_solution_hydrogens geom
_atom_sites_solution_primary direct
_atom_sites_solution_secondary difmap
_audit_creation_method SHELXL-97
_cell_angle_alpha 90.00
_cell_angle_beta 93.407(6)
_cell_angle_gamma 90.00
_cell_formula_units_Z 8
_cell_length_a 7.209(3)
_cell_length_b 17.849(8)
_cell_length_c 30.341(14)
_cell_measurement_reflns_used 2726
_cell_measurement_temperature 100.0(1)
_cell_measurement_theta_max 24.79
_cell_measurement_theta_min 2.65
_cell_volume 3897(3)
_computing_cell_refinement 'SAINT (Bruker, 2007)'
_computing_data_collection 'APEX2 (Bruker, 2007)'
_computing_data_reduction 'SAINT (Bruker, 2007)'
_computing_molecular_graphics 'SHELXTL (Sheldrick, 2008)'
_computing_publication_material 'SHELXTL (Sheldrick, 2008)'
_computing_structure_refinement 'SHELXL-97 (Sheldrick, 2008)'
_computing_structure_solution 'SIR97 (Altomare et al., 1999)'
_diffrn_ambient_temperature 100.0(1)
_diffrn_measured_fraction_theta_full 1.000
_diffrn_measured_fraction_theta_max 1.000
_diffrn_measurement_device_type 'Bruker SMART APEX II CCD Platform'
_diffrn_measurement_method 'area detector, \w scans per \f'
_diffrn_radiation_monochromator graphite
_diffrn_radiation_source 'fine-focus sealed tube'
_diffrn_radiation_type MoK\a
_diffrn_radiation_wavelength 0.71073
_diffrn_reflns_av_R_equivalents 0.2766
_diffrn_reflns_av_sigmaI/netI 0.2274
_diffrn_reflns_limit_h_max 8
_diffrn_reflns_limit_h_min -8
_diffrn_reflns_limit_k_max 21
_diffrn_reflns_limit_k_min -20
_diffrn_reflns_limit_l_max 35
_diffrn_reflns_limit_l_min -36
_diffrn_reflns_number 30794
_diffrn_reflns_theta_full 25.02
_diffrn_reflns_theta_max 25.02
_diffrn_reflns_theta_min 1.76
_exptl_absorpt_coefficient_mu 7.363
_exptl_absorpt_correction_T_max 0.9300
_exptl_absorpt_correction_T_min 0.2942
_exptl_absorpt_correction_type multi-scan
_exptl_absorpt_process_details 'SADABS (Sheldrick, 2008)'
_exptl_crystal_colour orange
_exptl_crystal_density_diffrn 2.031
_exptl_crystal_density_method 'not measured'
_exptl_crystal_description needle
_exptl_crystal_F_000 2288
_exptl_crystal_size_max 0.22
_exptl_crystal_size_mid 0.03
_exptl_crystal_size_min 0.01
_refine_diff_density_max 4.200
_refine_diff_density_min -2.499
_refine_diff_density_rms 0.358
_refine_ls_extinction_method none
_refine_ls_goodness_of_fit_ref 1.046
_refine_ls_hydrogen_treatment constr
_refine_ls_matrix_type full
_refine_ls_number_parameters 261
_refine_ls_number_reflns 6897
_refine_ls_number_restraints 0
_refine_ls_restrained_S_all 1.046
_refine_ls_R_factor_all 0.2141
_refine_ls_R_factor_gt 0.0970
_refine_ls_shift/su_max 0.000
_refine_ls_shift/su_mean 0.000
_refine_ls_structure_factor_coef Fsqd
_refine_ls_weighting_details 'calc w=1/[\s^2^(Fo^2^)+(0.0840P)^2^+0.0000P] where P=(Fo^2^+2Fc^2^)/3'
_refine_ls_weighting_scheme calc
_refine_ls_wR_factor_gt 0.1805
_refine_ls_wR_factor_ref 0.2243
_reflns_number_gt 3198
_reflns_number_total 6897
_reflns_threshold_expression >2sigma(I)
_cod_data_source_file ic801767q_si_002_3.cif
_cod_data_source_block eisjs19
_cod_database_code 4301449

loop_
_symmetry_equiv_pos_as_xyz
'x, y, z'
'-x+1/2, y+1/2, -z+1/2'
'-x, -y, -z'
'x-1/2, -y-1/2, z-1/2'

loop_
_atom_site_label
_atom_site_type_symbol
_atom_site_fract_x
_atom_site_fract_y
_atom_site_fract_z
_atom_site_U_iso_or_equiv
_atom_site_adp_type
_atom_site_occupancy
_atom_site_symmetry_multiplicity
_atom_site_calc_flag
_atom_site_refinement_flags
_atom_site_disorder_assembly
_atom_site_disorder_group
Pt1 Pt 0.71146(14) 0.69073(7) 0.00044(3) 0.0168(3) Uani 1 1 d . . .
Cl1 Cl 0.7036(9) 0.5844(4) -0.0438(2) 0.0234(16) Uani 1 1 d . A .
O1 O 0.579(2) 1.1870(11) 0.2206(5) 0.025(4) Uiso 1 1 d . A .
O2 O 0.556(2) 1.2459(9) 0.1542(5) 0.014(4) Uiso 1 1 d . A .
N1 N 0.638(3) 0.6460(15) 0.0578(8) 0.027(6) Uiso 0.50 1 d P A 1
C16' C 0.638(3) 0.6460(15) 0.0578(8) 0.027(6) Uiso 0.50 1 d P A 5
N2 N 0.718(3) 0.7836(11) 0.0367(6) 0.009(4) Uiso 1 1 d . A .
C16 C 0.792(3) 0.7681(13) -0.0469(8) 0.019(6) Uiso 0.50 1 d P A 1
N1' N 0.792(3) 0.7681(13) -0.0469(8) 0.019(6) Uiso 0.50 1 d P A 5
C1 C 0.591(4) 0.5739(17) 0.0678(9) 0.029(7) Uiso 1 1 d . . .
H1A H 0.5882 0.5367 0.0454 0.035 Uiso 1 1 calc R A 1
C2 C 0.546(3) 0.5542(14) 0.1113(7) 0.012(5) Uiso 1 1 d . A .
H2A H 0.5151 0.5038 0.1178 0.015 Uiso 1 1 calc R . .
C3 C 0.547(3) 0.6078(13) 0.1442(8) 0.011(5) Uiso 1 1 d . . .
H3A H 0.5272 0.5935 0.1737 0.013 Uiso 1 1 calc R A .
C4 C 0.575(3) 0.6786(15) 0.1346(8) 0.018(6) Uiso 1 1 d . A .
H4A H 0.5565 0.7162 0.1561 0.021 Uiso 1 1 calc R . .
C5 C 0.634(3) 0.6993(15) 0.0923(8) 0.017(6) Uiso 1 1 d . . .
C6 C 0.678(4) 0.7793(16) 0.0788(9) 0.022(7) Uiso 1 1 d . A .
C7 C 0.669(3) 0.8426(13) 0.1031(8) 0.008(5) Uiso 1 1 d . . .
H7A H 0.6348 0.8396 0.1328 0.009 Uiso 1 1 calc R A .
C8 C 0.709(4) 0.9104(17) 0.0858(10) 0.034(8) Uiso 1 1 d . A .
C9 C 0.759(3) 0.9157(13) 0.0389(7) 0.009(5) Uiso 1 1 d . . .
H9A H 0.7821 0.9624 0.0252 0.011 Uiso 1 1 calc R A .
C10 C 0.770(3) 0.8483(14) 0.0169(8) 0.015(6) Uiso 1 1 d . A .
C11 C 0.810(4) 0.8402(14) -0.0305(8) 0.017(6) Uiso 1 1 d . . .
C12 C 0.876(4) 0.8963(15) -0.0563(8) 0.021(6) Uiso 1 1 d . A .
H12A H 0.8887 0.9455 -0.0446 0.025 Uiso 1 1 calc R . .
C13 C 0.925(4) 0.8822(16) -0.0999(9) 0.028(7) Uiso 1 1 d . . .
H13A H 0.9733 0.9200 -0.1180 0.034 Uiso 1 1 calc R A .
C14 C 0.898(3) 0.8103(17) -0.1141(8) 0.022(6) Uiso 1 1 d . A .
H14A H 0.9265 0.7982 -0.1434 0.027 Uiso 1 1 calc R . .
C15 C 0.832(3) 0.7539(14) -0.0878(8) 0.014(6) Uiso 1 1 d . . .
H15A H 0.8149 0.7047 -0.0994 0.017 Uiso 1 1 calc R A 1
C17 C 0.687(4) 0.9823(15) 0.1093(8) 0.020(6) Uiso 1 1 d . . .
C18 C 0.610(3) 1.0476(15) 0.0878(9) 0.021(6) Uiso 1 1 d . A .
H18A H 0.5800 1.0445 0.0569 0.026 Uiso 1 1 calc R . .
C19 C 0.577(4) 1.1127(15) 0.1079(8) 0.019(6) Uiso 1 1 d . . .
H19A H 0.5244 1.1546 0.0924 0.023 Uiso 1 1 calc R A .
C20 C 0.626(4) 1.1148(15) 0.1537(9) 0.023(7) Uiso 1 1 d . A .
C21 C 0.708(3) 1.0559(14) 0.1759(8) 0.016(6) Uiso 1 1 d . . .
H21A H 0.7444 1.0604 0.2064 0.019 Uiso 1 1 calc R A .
C22 C 0.736(3) 0.9899(14) 0.1539(8) 0.012(5) Uiso 1 1 d . A .
H22A H 0.7917 0.9487 0.1696 0.014 Uiso 1 1 calc R . .
C23 C 0.582(3) 1.1845(15) 0.1806(7) 0.012(5) Uiso 1 1 d . . .
C24 C 0.497(4) 1.3110(17) 0.1769(9) 0.030(7) Uiso 1 1 d . . .
H24A H 0.4838 1.3530 0.1562 0.046 Uiso 1 1 calc R A .
H24B H 0.5901 1.3236 0.2007 0.046 Uiso 1 1 calc R . .
H24C H 0.3777 1.3009 0.1895 0.046 Uiso 1 1 calc R . .
Pt2 Pt 0.20223(14) 0.81455(7) 0.06806(3) 0.0181(3) Uani 1 1 d . . .
Cl2 Cl 0.2752(9) 0.9206(4) 0.0293(2) 0.0221(16) Uani 1 1 d . B .
O3 O -0.106(2) 0.3190(11) 0.2782(6) 0.029(4) Uiso 1 1 d . B .
O4 O 0.032(2) 0.2595(10) 0.2228(6) 0.022(5) Uiso 1 1 d . B .
N3 N 0.181(4) 0.8600(16) 0.1295(9) 0.038(7) Uiso 0.50 1 d P B 1
C40' C 0.181(4) 0.8600(16) 0.1295(9) 0.038(7) Uiso 0.50 1 d P B 5
N4 N 0.131(3) 0.7230(12) 0.0984(7) 0.014(5) Uiso 1 1 d . B .
C40 C 0.211(3) 0.7359(13) 0.0150(8) 0.018(6) Uiso 0.50 1 d P B 1
N3' N 0.211(3) 0.7359(13) 0.0150(8) 0.018(6) Uiso 0.50 1 d P B 5
C25 C 0.218(3) 0.9318(15) 0.1434(8) 0.019(6) Uiso 1 1 d . . .
H25A H 0.2563 0.9691 0.1235 0.022 Uiso 1 1 calc R B 1
C26 C 0.198(4) 0.9480(18) 0.1869(9) 0.033(7) Uiso 1 1 d . B .
H26A H 0.2371 0.9962 0.1969 0.040 Uiso 1 1 calc R . .
C27 C 0.126(3) 0.9011(14) 0.2175(8) 0.017(6) Uiso 1 1 d . . .
H27A H 0.0994 0.9179 0.2462 0.020 Uiso 1 1 calc R B .
C28 C 0.092(3) 0.8237(15) 0.2032(8) 0.019(6) Uiso 1 1 d . B .
H28A H 0.0512 0.7872 0.2233 0.022 Uiso 1 1 calc R . .
C29 C 0.121(4) 0.8049(18) 0.1600(9) 0.031(7) Uiso 1 1 d . . .
C30 C 0.099(4) 0.7280(15) 0.1402(9) 0.019(6) Uiso 1 1 d . B .
C31 C 0.052(3) 0.6625(13) 0.1645(8) 0.015(6) Uiso 1 1 d . . .
H31A H 0.0198 0.6663 0.1943 0.019 Uiso 1 1 calc R B .
C32 C 0.055(3) 0.5930(14) 0.1433(8) 0.016(6) Uiso 1 1 d . B .
C33 C 0.084(4) 0.5951(17) 0.0974(9) 0.028(7) Uiso 1 1 d . . .
H33A H 0.0717 0.5503 0.0806 0.034 Uiso 1 1 calc R B .
C34 C 0.128(4) 0.6586(15) 0.0776(9) 0.019(6) Uiso 1 1 d . B .
C35 C 0.179(4) 0.6625(15) 0.0261(9) 0.019(6) Uiso 1 1 d . . .
C36 C 0.180(4) 0.6046(16) -0.0004(9) 0.026(7) Uiso 1 1 d . B .
H36A H 0.1542 0.5556 0.0098 0.032 Uiso 1 1 calc R . .
C37 C 0.219(3) 0.6172(14) -0.0430(8) 0.016(6) Uiso 1 1 d . . .
H37A H 0.2191 0.5771 -0.0636 0.019 Uiso 1 1 calc R B .
C38 C 0.261(3) 0.6930(15) -0.0563(8) 0.019(6) Uiso 1 1 d . B .
H38A H 0.2914 0.7042 -0.0856 0.023 Uiso 1 1 calc R . .
C39 C 0.254(3) 0.7480(14) -0.0246(8) 0.010(6) Uiso 1 1 d . . .
H39A H 0.2834 0.7979 -0.0326 0.012 Uiso 1 1 calc R B 1
C41 C 0.007(3) 0.5211(14) 0.1655(8) 0.014(6) Uiso 1 1 d . . .
C42 C 0.044(3) 0.4515(14) 0.1491(8) 0.017(6) Uiso 1 1 d . B .
H42A H 0.0854 0.4482 0.1200 0.021 Uiso 1 1 calc R . .
C43 C 0.026(4) 0.3893(16) 0.1716(9) 0.026(7) Uiso 1 1 d . . .
H43A H 0.0523 0.3429 0.1578 0.031 Uiso 1 1 calc R B .
C44 C -0.030(4) 0.3889(15) 0.2151(9) 0.023(6) Uiso 1 1 d . B .
C45 C -0.070(4) 0.4577(17) 0.2343(10) 0.035(8) Uiso 1 1 d . . .
H45A H -0.1146 0.4592 0.2631 0.042 Uiso 1 1 calc R B .
C46 C -0.044(4) 0.5256(18) 0.2107(10) 0.037(8) Uiso 1 1 d . B .
H46A H -0.0603 0.5728 0.2244 0.044 Uiso 1 1 calc R . .
C47 C -0.040(3) 0.3178(16) 0.2419(8) 0.020(6) Uiso 1 1 d . . .
C48 C 0.045(4) 0.1901(19) 0.2499(10) 0.043(8) Uiso 1 1 d . . .
H48A H 0.1017 0.1502 0.2331 0.065 Uiso 1 1 calc R B .
H48B H -0.0799 0.1748 0.2574 0.065 Uiso 1 1 calc R . .
H48C H 0.1213 0.1997 0.2771 0.065 Uiso 1 1 calc R . .

loop_
_atom_site_aniso_label
_atom_site_aniso_U_11
_atom_site_aniso_U_22
_atom_site_aniso_U_33
_atom_site_aniso_U_23
_atom_site_aniso_U_13
_atom_site_aniso_U_12
Pt1 0.0190(6) 0.0213(6) 0.0099(5) -0.0020(5) -0.0017(4) -0.0001(6)
Cl1 0.027(4) 0.026(4) 0.017(3) -0.002(3) -0.003(3) -0.005(3)
Pt2 0.0193(6) 0.0240(6) 0.0107(5) 0.0034(5) -0.0026(4) -0.0008(6)
Cl2 0.021(4) 0.028(4) 0.017(3) 0.002(3) -0.002(3) -0.002(3)

loop_
_atom_type_symbol
_atom_type_description
_atom_type_scat_dispersion_real
_atom_type_scat_dispersion_imag
_atom_type_scat_source
C C 0.0033 0.0016 'International Tables Vol C Tables 4.2.6.8 and 6.1.1.4'
H H 0.0000 0.0000 'International Tables Vol C Tables 4.2.6.8 and 6.1.1.4'
N N 0.0061 0.0033 'International Tables Vol C Tables 4.2.6.8 and 6.1.1.4'
O O 0.0106 0.0060 'International Tables Vol C Tables 4.2.6.8 and 6.1.1.4'
Cl Cl 0.1484 0.1585 'International Tables Vol C Tables 4.2.6.8 and 6.1.1.4'
Pt Pt -1.7033 8.3905 'International Tables Vol C Tables 4.2.6.8 and 6.1.1.4'

loop_
_geom_angle_atom_site_label_1
_geom_angle_atom_site_label_2
_geom_angle_atom_site_label_3
_geom_angle
_geom_angle_site_symmetry_1
_geom_angle_site_symmetry_3
_geom_angle_publ_flag
N2 Pt1 N1 81.4(9) . . ?
N2 Pt1 C16 80.4(9) . . ?
N1 Pt1 C16 161.7(10) . . ?
N2 Pt1 Cl1 178.3(6) . . ?
N1 Pt1 Cl1 100.2(8) . . ?
C16 Pt1 Cl1 98.0(7) . . ?
C23 O2 C24 113.8(19) . . ?
C1 N1 C5 117(2) . . ?
C1 N1 Pt1 130(2) . . ?
C5 N1 Pt1 113.1(18) . . ?
C6 N2 C10 124(2) . . ?
C6 N2 Pt1 119.0(17) . . ?
C10 N2 Pt1 117.3(15) . . ?
C15 C16 C11 120(2) . . ?
C15 C16 Pt1 127.1(19) . . ?
C11 C16 Pt1 112.8(17) . . ?
N1 C1 C2 121(3) . . ?
N1 C1 H1A 119.6 . . ?
C2 C1 H1A 119.6 . . ?
C3 C2 C1 120(2) . . ?
C3 C2 H2A 119.8 . . ?
C1 C2 H2A 119.8 . . ?
C4 C3 C2 120(2) . . ?
C4 C3 H3A 120.0 . . ?
C2 C3 H3A 120.0 . . ?
C3 C4 C5 120(2) . . ?
C3 C4 H4A 119.8 . . ?
C5 C4 H4A 119.8 . . ?
N1 C5 C4 121(2) . . ?
N1 C5 C6 115(2) . . ?
C4 C5 C6 124(2) . . ?
N2 C6 C7 120(2) . . ?
N2 C6 C5 112(2) . . ?
C7 C6 C5 128(2) . . ?
C6 C7 C8 121(2) . . ?
C6 C7 H7A 119.5 . . ?
C8 C7 H7A 119.5 . . ?
C7 C8 C17 124(3) . . ?
C7 C8 C9 120(3) . . ?
C17 C8 C9 116(2) . . ?
C10 C9 C8 115(2) . . ?
C10 C9 H9A 122.3 . . ?
C8 C9 H9A 122.3 . . ?
N2 C10 C9 120(2) . . ?
N2 C10 C11 115(2) . . ?
C9 C10 C11 125(2) . . ?
C12 C11 C16 120(2) . . ?
C12 C11 C10 125(2) . . ?
C16 C11 C10 115(2) . . ?
C11 C12 C13 121(3) . . ?
C11 C12 H12A 119.4 . . ?
C13 C12 H12A 119.4 . . ?
C14 C13 C12 115(3) . . ?
C14 C13 H13A 122.4 . . ?
C12 C13 H13A 122.4 . . ?
C13 C14 C15 123(3) . . ?
C13 C14 H14A 118.4 . . ?
C15 C14 H14A 118.4 . . ?
C16 C15 C14 120(3) . . ?
C16 C15 H15A 119.9 . . ?
C14 C15 H15A 119.9 . . ?
C22 C17 C18 116(2) . . ?
C22 C17 C8 122(2) . . ?
C18 C17 C8 122(2) . . ?
C19 C18 C17 125(3) . . ?
C19 C18 H18A 117.5 . . ?
C17 C18 H18A 117.5 . . ?
C18 C19 C20 115(3) . . ?
C18 C19 H19A 122.3 . . ?
C20 C19 H19A 122.3 . . ?
C21 C20 C19 123(3) . . ?
C21 C20 C23 117(2) . . ?
C19 C20 C23 120(2) . . ?
C20 C21 C22 120(2) . . ?
C20 C21 H21A 120.2 . . ?
C22 C21 H21A 120.2 . . ?
C21 C22 C17 121(2) . . ?
C21 C22 H22A 119.3 . . ?
C17 C22 H22A 119.3 . . ?
O1 C23 O2 123(2) . . ?
O1 C23 C20 125(2) . . ?
O2 C23 C20 111.5(19) . . ?
O2 C24 H24A 109.5 . . ?
O2 C24 H24B 109.5 . . ?
H24A C24 H24B 109.5 . . ?
O2 C24 H24C 109.5 . . ?
H24A C24 H24C 109.5 . . ?
H24B C24 H24C 109.5 . . ?
N4 Pt2 N3 82.4(10) . . ?
N4 Pt2 C40 80.0(9) . . ?
N3 Pt2 C40 162.2(10) . . ?
N4 Pt2 Cl2 177.0(6) . . ?
N3 Pt2 Cl2 99.8(8) . . ?
C40 Pt2 Cl2 97.9(7) . . ?
C47 O4 C48 115(2) . . ?
C25 N3 C29 120(3) . . ?
C25 N3 Pt2 129(2) . . ?
C29 N3 Pt2 111(2) . . ?
C34 N4 C30 122(2) . . ?
C34 N4 Pt2 120.2(17) . . ?
C30 N4 Pt2 117.7(18) . . ?
C39 C40 C35 116(2) . . ?
C39 C40 Pt2 128.0(19) . . ?
C35 C40 Pt2 115.3(18) . . ?
N3 C25 C26 118(3) . . ?
N3 C25 H25A 121.1 . . ?
C26 C25 H25A 121.1 . . ?
C25 C26 C27 126(3) . . ?
C25 C26 H26A 116.9 . . ?
C27 C26 H26A 116.9 . . ?
C26 C27 C28 116(2) . . ?
C26 C27 H27A 122.1 . . ?
C28 C27 H27A 122.1 . . ?
C29 C28 C27 119(3) . . ?
C29 C28 H28A 120.7 . . ?
C27 C28 H28A 120.7 . . ?
C28 C29 N3 121(3) . . ?
C28 C29 C30 126(3) . . ?
N3 C29 C30 113(2) . . ?
N4 C30 C31 120(2) . . ?
N4 C30 C29 116(2) . . ?
C31 C30 C29 124(2) . . ?
C32 C31 C30 118(2) . . ?
C32 C31 H31A 120.8 . . ?
C30 C31 H31A 120.8 . . ?
C31 C32 C33 116(2) . . ?
C31 C32 C41 123(2) . . ?
C33 C32 C41 121(2) . . ?
C34 C33 C32 121(3) . . ?
C34 C33 H33A 119.4 . . ?
C32 C33 H33A 119.4 . . ?
N4 C34 C33 122(3) . . ?
N4 C34 C35 115(2) . . ?
C33 C34 C35 123(2) . . ?
C36 C35 C40 127(3) . . ?
C36 C35 C34 124(2) . . ?
C40 C35 C34 109(2) . . ?
C35 C36 C37 117(3) . . ?
C35 C36 H36A 121.3 . . ?
C37 C36 H36A 121.3 . . ?
C36 C37 C38 119(2) . . ?
C36 C37 H37A 120.6 . . ?
C38 C37 H37A 120.6 . . ?
C39 C38 C37 117(2) . . ?
C39 C38 H38A 121.6 . . ?
C37 C38 H38A 121.6 . . ?
C40 C39 C38 124(2) . . ?
C40 C39 H39A 118.1 . . ?
C38 C39 H39A 118.1 . . ?
C42 C41 C46 118(2) . . ?
C42 C41 C32 124(2) . . ?
C46 C41 C32 117(2) . . ?
C43 C42 C41 123(2) . . ?
C43 C42 H42A 118.3 . . ?
C41 C42 H42A 118.3 . . ?
C42 C43 C44 122(3) . . ?
C42 C43 H43A 118.8 . . ?
C44 C43 H43A 118.8 . . ?
C45 C44 C43 118(3) . . ?
C45 C44 C47 120(2) . . ?
C43 C44 C47 123(2) . . ?
C44 C45 C46 120(3) . . ?
C44 C45 H45A 120.0 . . ?
C46 C45 H45A 120.0 . . ?
C45 C46 C41 119(3) . . ?
C45 C46 H46A 120.7 . . ?
C41 C46 H46A 120.7 . . ?
O3 C47 O4 127(3) . . ?
O3 C47 C44 120(3) . . ?
O4 C47 C44 113(2) . . ?
O4 C48 H48A 109.5 . . ?
O4 C48 H48B 109.5 . . ?
H48A C48 H48B 109.5 . . ?
O4 C48 H48C 109.5 . . ?
H48A C48 H48C 109.5 . . ?
H48B C48 H48C 109.5 . . ?

loop_
_geom_bond_atom_site_label_1
_geom_bond_atom_site_label_2
_geom_bond_distance
_geom_bond_site_symmetry_2
_geom_bond_publ_flag
Pt1 N2 1.988(19) . ?
Pt1 N1 2.01(2) . ?
Pt1 C16 2.10(2) . ?
Pt1 Cl1 2.323(7) . ?
O1 C23 1.22(3) . ?
O2 C23 1.36(3) . ?
O2 C24 1.43(3) . ?
N1 C1 1.37(4) . ?
N1 C5 1.42(3) . ?
N2 C6 1.33(3) . ?
N2 C10 1.36(3) . ?
C16 C15 1.31(3) . ?
C16 C11 1.38(3) . ?
C1 C2 1.42(3) . ?
C1 H1A 0.9500 . ?
C2 C3 1.38(3) . ?
C2 H2A 0.9500 . ?
C3 C4 1.32(3) . ?
C3 H3A 0.9500 . ?
C4 C5 1.42(3) . ?
C4 H4A 0.9500 . ?
C5 C6 1.52(4) . ?
C6 C7 1.35(3) . ?
C7 C8 1.36(4) . ?
C7 H7A 0.9500 . ?
C8 C17 1.48(4) . ?
C8 C9 1.49(4) . ?
C9 C10 1.38(3) . ?
C9 H9A 0.9500 . ?
C10 C11 1.49(3) . ?
C11 C12 1.37(3) . ?
C12 C13 1.41(4) . ?
C12 H12A 0.9500 . ?
C13 C14 1.36(4) . ?
C13 H13A 0.9500 . ?
C14 C15 1.39(4) . ?
C14 H14A 0.9500 . ?
C15 H15A 0.9500 . ?
C17 C22 1.39(3) . ?
C17 C18 1.43(4) . ?
C18 C19 1.34(3) . ?
C18 H18A 0.9500 . ?
C19 C20 1.41(4) . ?
C19 H19A 0.9500 . ?
C20 C21 1.36(3) . ?
C20 C23 1.53(4) . ?
C21 C22 1.38(3) . ?
C21 H21A 0.9500 . ?
C22 H22A 0.9500 . ?
C24 H24A 0.9800 . ?
C24 H24B 0.9800 . ?
C24 H24C 0.9800 . ?
Pt2 N4 1.96(2) . ?
Pt2 N3 2.05(3) . ?
Pt2 C40 2.14(2) . ?
Pt2 Cl2 2.307(7) . ?
O3 C47 1.23(3) . ?
O4 C47 1.31(3) . ?
O4 C48 1.49(3) . ?
N3 C25 1.37(4) . ?
N3 C29 1.44(4) . ?
N4 C34 1.31(3) . ?
N4 C30 1.31(3) . ?
C40 C39 1.28(3) . ?
C40 C35 1.38(3) . ?
C25 C26 1.37(4) . ?
C25 H25A 0.9500 . ?
C26 C27 1.38(4) . ?
C26 H26A 0.9500 . ?
C27 C28 1.46(3) . ?
C27 H27A 0.9500 . ?
C28 C29 1.38(4) . ?
C28 H28A 0.9500 . ?
C29 C30 1.50(4) . ?
C30 C31 1.43(3) . ?
C31 C32 1.40(3) . ?
C31 H31A 0.9500 . ?
C32 C33 1.42(3) . ?
C32 C41 1.50(3) . ?
C33 C34 1.33(4) . ?
C33 H33A 0.9500 . ?
C34 C35 1.63(4) . ?
C35 C36 1.31(4) . ?
C36 C37 1.36(4) . ?
C36 H36A 0.9500 . ?
C37 C38 1.45(4) . ?
C37 H37A 0.9500 . ?
C38 C39 1.38(3) . ?
C38 H38A 0.9500 . ?
C39 H39A 0.9500 . ?
C41 C42 1.37(3) . ?
C41 C46 1.44(4) . ?
C42 C43 1.31(3) . ?
C42 H42A 0.9500 . ?
C43 C44 1.40(4) . ?
C43 H43A 0.9500 . ?
C44 C45 1.40(4) . ?
C44 C47 1.51(4) . ?
C45 C46 1.43(4) . ?
C45 H45A 0.9500 . ?
C46 H46A 0.9500 . ?
C48 H48A 0.9800 . ?
C48 H48B 0.9800 . ?
C48 H48C 0.9800 . ?

loop_
_geom_torsion_atom_site_label_1
_geom_torsion_atom_site_label_2
_geom_torsion_atom_site_label_3
_geom_torsion_atom_site_label_4
_geom_torsion
_geom_torsion_site_symmetry_1
_geom_torsion_site_symmetry_2
_geom_torsion_site_symmetry_3
_geom_torsion_site_symmetry_4
_geom_torsion_publ_flag
N2 Pt1 N1 C1 177(3) . . . . ?
C16 Pt1 N1 C1 179(3) . . . . ?
Cl1 Pt1 N1 C1 -2(3) . . . . ?
N2 Pt1 N1 C5 -1.5(18) . . . . ?
C16 Pt1 N1 C5 0(4) . . . . ?
Cl1 Pt1 N1 C5 179.1(17) . . . . ?
N1 Pt1 N2 C6 0(2) . . . . ?
C16 Pt1 N2 C6 -179(2) . . . . ?
Cl1 Pt1 N2 C6 160(18) . . . . ?
N1 Pt1 N2 C10 178.2(19) . . . . ?
C16 Pt1 N2 C10 -1.2(18) . . . . ?
Cl1 Pt1 N2 C10 -22(20) . . . . ?
N2 Pt1 C16 C15 178(2) . . . . ?
N1 Pt1 C16 C15 176(3) . . . . ?
Cl1 Pt1 C16 C15 -3(2) . . . . ?
N2 Pt1 C16 C11 0.4(19) . . . . ?
N1 Pt1 C16 C11 -2(4) . . . . ?
Cl1 Pt1 C16 C11 179.8(18) . . . . ?
C5 N1 C1 C2 -2(4) . . . . ?
Pt1 N1 C1 C2 179.1(19) . . . . ?
N1 C1 C2 C3 1(4) . . . . ?
C1 C2 C3 C4 5(4) . . . . ?
C2 C3 C4 C5 -10(4) . . . . ?
C1 N1 C5 C4 -2(4) . . . . ?
Pt1 N1 C5 C4 176.5(18) . . . . ?
C1 N1 C5 C6 -177(2) . . . . ?
Pt1 N1 C5 C6 2(3) . . . . ?
C3 C4 C5 N1 9(4) . . . . ?
C3 C4 C5 C6 -177(2) . . . . ?
C10 N2 C6 C7 7(4) . . . . ?
Pt1 N2 C6 C7 -175.7(19) . . . . ?
C10 N2 C6 C5 -177(2) . . . . ?
Pt1 N2 C6 C5 1(3) . . . . ?
N1 C5 C6 N2 -2(3) . . . . ?
C4 C5 C6 N2 -176(2) . . . . ?
N1 C5 C6 C7 174(3) . . . . ?
C4 C5 C6 C7 0(4) . . . . ?
N2 C6 C7 C8 -3(4) . . . . ?
C5 C6 C7 C8 -179(3) . . . . ?
C6 C7 C8 C17 174(3) . . . . ?
C6 C7 C8 C9 1(4) . . . . ?
C7 C8 C9 C10 -3(4) . . . . ?
C17 C8 C9 C10 -177(2) . . . . ?
C6 N2 C10 C9 -9(4) . . . . ?
Pt1 N2 C10 C9 173.7(17) . . . . ?
C6 N2 C10 C11 179(2) . . . . ?
Pt1 N2 C10 C11 2(3) . . . . ?
C8 C9 C10 N2 7(3) . . . . ?
C8 C9 C10 C11 178(2) . . . . ?
C15 C16 C11 C12 -3(4) . . . . ?
Pt1 C16 C11 C12 174.9(19) . . . . ?
C15 C16 C11 C10 -177(2) . . . . ?
Pt1 C16 C11 C10 0(3) . . . . ?
N2 C10 C11 C12 -176(2) . . . . ?
C9 C10 C11 C12 13(4) . . . . ?
N2 C10 C11 C16 -1(3) . . . . ?
C9 C10 C11 C16 -173(2) . . . . ?
C16 C11 C12 C13 1(4) . . . . ?
C10 C11 C12 C13 175(2) . . . . ?
C11 C12 C13 C14 1(4) . . . . ?
C12 C13 C14 C15 -1(4) . . . . ?
C11 C16 C15 C14 3(4) . . . . ?
Pt1 C16 C15 C14 -174.7(18) . . . . ?
C13 C14 C15 C16 0(4) . . . . ?
C7 C8 C17 C22 41(4) . . . . ?
C9 C8 C17 C22 -146(2) . . . . ?
C7 C8 C17 C18 -138(3) . . . . ?
C9 C8 C17 C18 35(4) . . . . ?
C22 C17 C18 C19 -3(4) . . . . ?
C8 C17 C18 C19 176(3) . . . . ?
C17 C18 C19 C20 1(4) . . . . ?
C18 C19 C20 C21 2(4) . . . . ?
C18 C19 C20 C23 -176(2) . . . . ?
C19 C20 C21 C22 -3(4) . . . . ?
C23 C20 C21 C22 175(2) . . . . ?
C20 C21 C22 C17 1(4) . . . . ?
C18 C17 C22 C21 2(4) . . . . ?
C8 C17 C22 C21 -177(2) . . . . ?
C24 O2 C23 O1 -9(3) . . . . ?
C24 O2 C23 C20 174(2) . . . . ?
C21 C20 C23 O1 -15(4) . . . . ?
C19 C20 C23 O1 163(2) . . . . ?
C21 C20 C23 O2 161(2) . . . . ?
C19 C20 C23 O2 -21(3) . . . . ?
N4 Pt2 N3 C25 177(3) . . . . ?
C40 Pt2 N3 C25 170(3) . . . . ?
Cl2 Pt2 N3 C25 -5(3) . . . . ?
N4 Pt2 N3 C29 -2(2) . . . . ?
C40 Pt2 N3 C29 -10(5) . . . . ?
Cl2 Pt2 N3 C29 175.4(19) . . . . ?
N3 Pt2 N4 C34 -175(2) . . . . ?
C40 Pt2 N4 C34 3(2) . . . . ?
Cl2 Pt2 N4 C34 48(13) . . . . ?
N3 Pt2 N4 C30 1(2) . . . . ?
C40 Pt2 N4 C30 179(2) . . . . ?
Cl2 Pt2 N4 C30 -136(11) . . . . ?
N4 Pt2 C40 C39 -179(2) . . . . ?
N3 Pt2 C40 C39 -172(3) . . . . ?
Cl2 Pt2 C40 C39 3(2) . . . . ?
N4 Pt2 C40 C35 -4(2) . . . . ?
N3 Pt2 C40 C35 3(4) . . . . ?
Cl2 Pt2 C40 C35 177.9(19) . . . . ?
C29 N3 C25 C26 1(4) . . . . ?
Pt2 N3 C25 C26 -178(2) . . . . ?
N3 C25 C26 C27 -7(4) . . . . ?
C25 C26 C27 C28 9(4) . . . . ?
C26 C27 C28 C29 -5(4) . . . . ?
C27 C28 C29 N3 -1(4) . . . . ?
C27 C28 C29 C30 178(2) . . . . ?
C25 N3 C29 C28 3(4) . . . . ?
Pt2 N3 C29 C28 -178(2) . . . . ?
C25 N3 C29 C30 -176(2) . . . . ?
Pt2 N3 C29 C30 3(3) . . . . ?
C34 N4 C30 C31 -2(4) . . . . ?
Pt2 N4 C30 C31 -178.2(18) . . . . ?
C34 N4 C30 C29 176(2) . . . . ?
Pt2 N4 C30 C29 0(3) . . . . ?
C28 C29 C30 N4 179(3) . . . . ?
N3 C29 C30 N4 -2(4) . . . . ?
C28 C29 C30 C31 -3(4) . . . . ?
N3 C29 C30 C31 176(3) . . . . ?
N4 C30 C31 C32 5(4) . . . . ?
C29 C30 C31 C32 -174(2) . . . . ?
C30 C31 C32 C33 -7(4) . . . . ?
C30 C31 C32 C41 -180(2) . . . . ?
C31 C32 C33 C34 8(4) . . . . ?
C41 C32 C33 C34 -179(3) . . . . ?
C30 N4 C34 C33 3(4) . . . . ?
Pt2 N4 C34 C33 179(2) . . . . ?
C30 N4 C34 C35 -178(2) . . . . ?
Pt2 N4 C34 C35 -2(3) . . . . ?
C32 C33 C34 N4 -6(4) . . . . ?
C32 C33 C34 C35 175(2) . . . . ?
C39 C40 C35 C36 -4(4) . . . . ?
Pt2 C40 C35 C36 -179(2) . . . . ?
C39 C40 C35 C34 180(2) . . . . ?
Pt2 C40 C35 C34 4(3) . . . . ?
N4 C34 C35 C36 -179(3) . . . . ?
C33 C34 C35 C36 1(4) . . . . ?
N4 C34 C35 C40 -2(3) . . . . ?
C33 C34 C35 C40 178(3) . . . . ?
C40 C35 C36 C37 1(4) . . . . ?
C34 C35 C36 C37 178(2) . . . . ?
C35 C36 C37 C38 1(4) . . . . ?
C36 C37 C38 C39 -1(4) . . . . ?
C35 C40 C39 C38 3(4) . . . . ?
Pt2 C40 C39 C38 178.1(18) . . . . ?
C37 C38 C39 C40 -1(4) . . . . ?
C31 C32 C41 C42 -166(2) . . . . ?
C33 C32 C41 C42 22(4) . . . . ?
C31 C32 C41 C46 0(4) . . . . ?
C33 C32 C41 C46 -172(3) . . . . ?
C46 C41 C42 C43 4(4) . . . . ?
C32 C41 C42 C43 170(3) . . . . ?
C41 C42 C43 C44 -1(4) . . . . ?
C42 C43 C44 C45 1(4) . . . . ?
C42 C43 C44 C47 -176(3) . . . . ?
C43 C44 C45 C46 -3(4) . . . . ?
C47 C44 C45 C46 174(3) . . . . ?
C44 C45 C46 C41 6(4) . . . . ?
C42 C41 C46 C45 -6(4) . . . . ?
C32 C41 C46 C45 -173(2) . . . . ?
C48 O4 C47 O3 -5(4) . . . . ?
C48 O4 C47 C44 174(2) . . . . ?
C45 C44 C47 O3 9(4) . . . . ?
C43 C44 C47 O3 -173(3) . . . . ?
C45 C44 C47 O4 -169(2) . . . . ?
C43 C44 C47 O4 9(4) . . . . ?
